data_2108879
loop_
_publ_author_name
'Novelli, Giulia'
'McMonagle, Charles J.'
'Kleemiss, Florian'
'Probert, Michael'
'Puschmann, Horst'
'Grabowsky, Simon'
'Maynard-Casely, Helen E.'
'McIntyre, Garry J.'
'Parsons, Simon'

_publ_section_title
;
 Accurate H-atom parameters for the two polymorphs of
 <small>L</small>-histidine at 5, 105 and 295K
;
_journal_issue 5
_journal_name_full 'Acta Crystallographica Section B'
_journal_page_first
;
;
_journal_paper_doi 10.1107/S205252062100740X
_journal_volume 77
_journal_year 2021
_chemical_absolute_configuration syn
_chemical_formula_moiety 'C6 H9 N3 O2'
_chemical_formula_sum 'C6 H9 N3 O2'
_chemical_formula_weight 155.16
_chemical_name_common L-histidine
_chemical_name_systematic '2-Amino-3-(1H-imidazol-4-yl)propanoic acid'
_space_group_crystal_system orthorhombic
_space_group_IT_number 19
_space_group_name_Hall 'P 2ac 2ab'
_space_group_name_H-M_alt 'P 21 21 21'
_atom_sites_solution_hydrogens difmap
_audit_creation_date 2021-01-18
_audit_creation_method
;
Olex2 1.3
(compiled 2020.11.12 svn.r5f609507 for OlexSys, GUI svn.r6226)
;
_cell_angle_alpha 90
_cell_angle_beta 90
_cell_angle_gamma 90
_cell_formula_units_Z 4
_cell_length_a 5.1498(2)
_cell_length_b 7.1902(2)
_cell_length_c 18.8503(6)
_cell_measurement_reflns_used 7499
_cell_measurement_temperature 5
_cell_measurement_theta_max 36.27
_cell_measurement_theta_min 3.03
_cell_volume 697.99(4)
_computing_cell_refinement 'LaueG (Piltz, 2011)'
_computing_data_collection 'MAATEL/ANSTO control program'
_computing_data_reduction 'argonne_boxes (Wilkinson et al., 1988) & LaueG (Piltz, 2011)'
_computing_molecular_graphics 'Olex2 1.3 (Dolomanov et al., 2009)'
_computing_publication_material 'Olex2 1.3 (Dolomanov et al., 2009)'
_computing_structure_refinement 'XL  (Sheldrick, 2008)'
_computing_structure_solution 'from X-ray model at 5 K'
_diffrn_ambient_temperature 5
_diffrn_measured_fraction_theta_full 0.866
_diffrn_measured_fraction_theta_max 0.866
_diffrn_measurement_details '27 images, exposure time   0 minutes'
_diffrn_measurement_device 'Laue image-plate diffractometer'
_diffrn_measurement_device_type KOALA
_diffrn_measurement_method Laue
_diffrn_radiation_probe neutron
_diffrn_radiation_type neutron
_diffrn_radiation_wavelength 0.80
_diffrn_reflns_av_R_equivalents 0.1884
_diffrn_reflns_av_unetI/netI 0.2206
_diffrn_reflns_limit_h_max 8
_diffrn_reflns_limit_h_min -8
_diffrn_reflns_limit_k_max 11
_diffrn_reflns_limit_k_min -12
_diffrn_reflns_limit_l_max 28
_diffrn_reflns_limit_l_min -28
_diffrn_reflns_number 33762
_diffrn_reflns_reduction_process 'LaueG (Piltz, 2011)'
_diffrn_reflns_resolution_max 1.67
_diffrn_reflns_theta_full 71.06
_diffrn_reflns_theta_max 71.16
_diffrn_source 'nuclear reactor'
_diffrn_source_details 'thermal neutrons, supermirror guides'
_diffrn_source_type 'OPAL reactor, ANSTO, Lucas Heights, Australia'
_exptl_absorpt_coefficient_mu 0.0
_exptl_absorpt_correction_type none
_exptl_crystal_colour colourless
_exptl_crystal_density_diffrn 1.476
_exptl_crystal_description needle
_exptl_crystal_F_000 184
_exptl_crystal_size_max 0.35
_exptl_crystal_size_mid 0.30
_exptl_crystal_size_min 0.15
_refine_diff_density_max 1.49
_refine_diff_density_min -1.341
_refine_diff_density_rms 0.310
_refine_ls_abs_structure_details
;
Absolute structure known from synthesis
;
_refine_ls_extinction_method none
_refine_ls_goodness_of_fit_ref 1.153
_refine_ls_hydrogen_treatment refall
_refine_ls_matrix_type full
_refine_ls_number_parameters 181
_refine_ls_number_reflns 1375
_refine_ls_number_restraints 0
_refine_ls_restrained_S_all 1.153
_refine_ls_R_factor_all 0.0715
_refine_ls_R_factor_gt 0.0475
_refine_ls_shift/su_max 0.000
_refine_ls_shift/su_mean 0.000
_refine_ls_structure_factor_coef Fsqd
_refine_ls_weighting_details 'w=1/[\s^2^(Fo^2^)+(0.0300P)^2^] where P=(Fo^2^+2Fc^2^)/3'
_refine_ls_weighting_scheme calc
_refine_ls_wR_factor_gt 0.0649
_refine_ls_wR_factor_ref 0.0692
_reflns_Friedel_coverage 0.000
_reflns_Friedel_fraction_full 0.000
_reflns_Friedel_fraction_max 0.000
_reflns_number_gt 1133
_reflns_number_total 1375
_reflns_threshold_expression 'I > 2\s(I)'
_cod_data_source_file um5050sup1.cif
_cod_data_source_block HOTN00
_cod_database_code 2108879
_shelx_shelxl_version_number 2017/1
_shelx_space_group_comment
;
The symmetry employed for this shelxl refinement is uniquely defined
by the following loop, which should always be used as a source of
symmetry information in preference to the above space-group names.
They are only intended as comments.
;
_olex2_refinement_description
;
;
_olex2_submission_special_instructions 'No special instructions were received'

loop_
_space_group_symop_operation_xyz
'x, y, z'
'-x+1/2, -y, z+1/2'
'-x, y+1/2, -z+1/2'
'x+1/2, -y+1/2, -z'

loop_
_atom_site_label
_atom_site_type_symbol
_atom_site_fract_x
_atom_site_fract_y
_atom_site_fract_z
_atom_site_U_iso_or_equiv
_atom_site_adp_type
_atom_site_occupancy
_atom_site_site_symmetry_order
_atom_site_calc_flag
_atom_site_refinement_flags_posn
_atom_site_refinement_flags_adp
_atom_site_refinement_flags_occupancy
_atom_site_disorder_assembly
_atom_site_disorder_group
O2 O 0.3252(3) 0.4947(3) 0.23962(11) 0.0082(4) Uani 1 1 d . . . . .
O1 O 0.7328(3) 0.4917(3) 0.19749(13) 0.0081(4) Uani 1 1 d . . . . .
N1 N 0.9182(2) 0.31158(16) 0.31208(8) 0.0076(3) Uani 1 1 d . . . . .
N3 N 0.86952(19) 0.50364(16) 0.55338(8) 0.0074(2) Uani 1 1 d . . . . .
N2 N 1.0322(2) 0.43916(15) 0.44681(8) 0.0076(2) Uani 1 1 d . . . . .
C4 C 0.8030(3) 0.5395(2) 0.43874(10) 0.0064(3) Uani 1 1 d . . . . .
C1 C 0.5658(3) 0.4701(2) 0.24520(9) 0.0062(3) Uani 1 1 d . . . . .
C2 C 0.6666(3) 0.4137(2) 0.31917(10) 0.0050(3) Uani 1 1 d . . . . .
C6 C 0.7008(3) 0.5791(2) 0.50449(10) 0.0065(3) Uani 1 1 d . . . . .
C5 C 1.0628(3) 0.4205(2) 0.51652(10) 0.0076(3) Uani 1 1 d . . . . .
C3 C 0.7027(3) 0.5874(2) 0.36619(10) 0.0073(3) Uani 1 1 d . . . . .
H1B H 1.0426(7) 0.3791(5) 0.2769(2) 0.0194(8) Uani 1 1 d . . . . .
H1C H 0.8794(7) 0.1770(5) 0.2951(2) 0.0205(9) Uani 1 1 d . . . . .
H1A H 1.0122(6) 0.3102(6) 0.3610(2) 0.0177(8) Uani 1 1 d . . . . .
H3 H 0.8478(6) 0.5046(6) 0.6090(2) 0.0193(8) Uani 1 1 d . . . . .
H2 H 0.5255(6) 0.3176(5) 0.3444(2) 0.0169(7) Uani 1 1 d . . . . .
H6 H 0.5285(7) 0.6556(6) 0.5201(3) 0.0247(9) Uani 1 1 d . . . . .
H5 H 1.2224(7) 0.3478(6) 0.5415(2) 0.0240(9) Uani 1 1 d . . . . .
H3A H 0.8371(8) 0.6849(5) 0.3397(2) 0.0234(9) Uani 1 1 d . . . . .
H3B H 0.5139(7) 0.6563(6) 0.3713(3) 0.0236(9) Uani 1 1 d . . . . .

loop_
_atom_site_aniso_label
_atom_site_aniso_U_11
_atom_site_aniso_U_22
_atom_site_aniso_U_33
_atom_site_aniso_U_23
_atom_site_aniso_U_13
_atom_site_aniso_U_12
O2 0.0045(7) 0.0086(8) 0.0114(12) 0.0015(8) -0.0006(6) -0.0006(6)
O1 0.0049(6) 0.0116(8) 0.0077(12) 0.0005(7) 0.0007(5) 0.0000(6)
N1 0.0069(4) 0.0063(5) 0.0096(8) -0.0009(4) -0.0004(4) 0.0011(4)
N3 0.0071(4) 0.0087(5) 0.0063(8) -0.0012(5) -0.0001(4) 0.0001(4)
N2 0.0063(4) 0.0078(5) 0.0087(7) -0.0011(5) 0.0003(4) 0.0018(3)
C4 0.0065(5) 0.0066(6) 0.0062(10) -0.0010(6) -0.0005(5) 0.0005(5)
C1 0.0053(6) 0.0053(6) 0.0079(10) 0.0005(6) -0.0001(5) -0.0001(5)
C2 0.0042(6) 0.0055(6) 0.0053(10) -0.0007(6) -0.0002(5) 0.0006(5)
C6 0.0057(6) 0.0078(6) 0.0060(10) -0.0009(6) -0.0009(5) 0.0015(5)
C5 0.0067(6) 0.0085(7) 0.0078(10) 0.0002(6) 0.0000(6) 0.0018(6)
C3 0.0082(6) 0.0050(6) 0.0086(10) -0.0006(6) -0.0015(6) 0.0018(5)
H1B 0.0186(16) 0.0177(15) 0.022(3) 0.0019(14) 0.0044(15) 0.0008(13)
H1C 0.0211(15) 0.0122(15) 0.028(3) -0.0077(15) -0.0011(14) 0.0009(12)
H1A 0.0156(15) 0.0229(17) 0.015(2) 0.0002(16) -0.0028(13) 0.0030(12)
H3 0.0202(15) 0.0236(16) 0.014(2) 0.0000(16) -0.0009(13) 0.0019(14)
H2 0.0145(14) 0.0191(15) 0.017(2) 0.0011(15) 0.0006(13) -0.0031(12)
H6 0.0178(16) 0.0281(19) 0.028(3) -0.0035(18) 0.0026(15) 0.0095(14)
H5 0.0201(16) 0.030(2) 0.022(3) 0.0042(17) -0.0060(15) 0.0099(14)
H3A 0.0277(18) 0.0184(16) 0.024(3) 0.0056(16) -0.0020(16) -0.0071(15)
H3B 0.0175(16) 0.030(2) 0.023(3) -0.0028(17) -0.0027(15) 0.0119(13)

loop_
_atom_type_symbol
_atom_type_description
_atom_type_scat_dispersion_real
_atom_type_scat_dispersion_imag
_atom_type_scat_source
C C 0.0000 0.0000 'Neutron Data Booklet, ILL Grenoble, France (2003) ISBN 0-9704143-7-4'
H H 0.0000 0.0000 'Neutron Data Booklet, ILL Grenoble, France (2003) ISBN 0-9704143-7-4'
N N 0.0000 0.0000 'Neutron Data Booklet, ILL Grenoble, France (2003) ISBN 0-9704143-7-4'
O O 0.0000 0.0000 'Neutron Data Booklet, ILL Grenoble, France (2003) ISBN 0-9704143-7-4'

loop_
_geom_angle_atom_site_label_1
_geom_angle_atom_site_label_2
_geom_angle_atom_site_label_3
_geom_angle
_geom_angle_site_symmetry_1
_geom_angle_site_symmetry_3
_geom_angle_publ_flag
C4 N2 C5 105.11(13) . . ?
O1 C1 C2 116.75(15) . . ?
N1 C2 C3 110.15(12) . . ?
N2 C4 C3 120.67(15) . . ?
N2 C5 N3 112.06(13) . . ?
C2 N1 H1A 109.2(2) . . ?
C5 N3 H3 126.3(2) . . ?
C1 C2 H2 109.3(2) . . ?
C2 C3 H3B 108.0(3) . . ?
N3 C6 H6 122.3(3) . . ?
C5 N3 C6 107.12(15) . . ?
O2 C1 C2 116.41(16) . . ?
C1 C2 C3 110.31(12) . . ?
N2 C4 C6 109.46(15) . . ?
N3 C6 C4 106.24(13) . . ?
C2 N1 H1B 111.2(2) . . ?
C6 N3 H3 126.6(2) . . ?
C3 C2 H2 109.7(2) . . ?
C4 C3 H3A 110.0(2) . . ?
N2 C5 H5 124.7(2) . . ?
C4 C6 H6 131.5(3) . . ?
O1 C1 O2 126.80(19) . . ?
N1 C2 C1 109.88(14) . . ?
C2 C3 C4 112.27(13) . . ?
C3 C4 C6 129.87(14) . . ?
C2 N1 H1C 108.6(2) . . ?
N1 C2 H2 107.5(2) . . ?
C2 C3 H3A 109.3(2) . . ?
C4 C3 H3B 109.2(3) . . ?
N3 C5 H5 123.3(3) . . ?
H1A N1 H1B 106.4(3) . . ?
H3A C3 H3B 108.0(3) . . ?
H1A N1 H1C 110.7(3) . . ?
H1B N1 H1C 110.9(3) . . ?

loop_
_geom_bond_atom_site_label_1
_geom_bond_atom_site_label_2
_geom_bond_distance
_geom_bond_site_symmetry_2
_geom_bond_publ_flag
O1 C1 1.254(3) . ?
N2 C5 1.330(2) . ?
C2 C3 1.543(2) . ?
N1 H1A 1.042(4) . ?
C2 H2 1.110(4) . ?
C6 H6 1.085(4) . ?
O2 C1 1.256(2) . ?
N3 C5 1.353(2) . ?
C3 C4 1.502(3) . ?
N1 H1B 1.042(4) . ?
C3 H3A 1.105(4) . ?
N1 C2 1.4953(19) . ?
N3 C6 1.378(2) . ?
C4 C6 1.376(3) . ?
N1 H1C 1.039(4) . ?
C3 H3B 1.096(4) . ?
N2 C4 1.3917(18) . ?
C1 C2 1.542(2) . ?
N3 H3 1.054(4) . ?
C5 H5 1.082(4) . ?

loop_
_geom_torsion_atom_site_label_1
_geom_torsion_atom_site_label_2
_geom_torsion_atom_site_label_3
_geom_torsion_atom_site_label_4
_geom_torsion
_geom_torsion_site_symmetry_1
_geom_torsion_site_symmetry_2
_geom_torsion_site_symmetry_3
_geom_torsion_site_symmetry_4
_geom_torsion_publ_flag
C5 N2 C4 C3 -179.65(13) . . . . ?
C6 N3 C5 N2 0.80(16) . . . . ?
O1 C1 C2 C3 94.99(19) . . . . ?
N1 C2 C3 C4 -58.05(18) . . . . ?
C2 C3 C4 C6 -123.87(17) . . . . ?
H1A N1 C2 C1 162.7(3) . . . . ?
H1B N1 C2 C1 45.6(3) . . . . ?
H1C N1 C2 C1 -76.6(3) . . . . ?
C4 N2 C5 H5 179.5(3) . . . . ?
H3 N3 C5 H5 -1.9(4) . . . . ?
H3 N3 C6 H6 3.4(4) . . . . ?
C5 N2 C4 C6 0.05(16) . . . . ?
C5 N3 C6 C4 -0.72(16) . . . . ?
O2 C1 C2 N1 155.31(16) . . . . ?
C1 C2 C3 C4 -179.52(13) . . . . ?
N2 C4 C6 N3 0.42(16) . . . . ?
H1A N1 C2 C3 40.9(3) . . . . ?
H1B N1 C2 C3 -76.1(3) . . . . ?
H1C N1 C2 C3 161.7(3) . . . . ?
C6 N3 C5 H5 -179.2(3) . . . . ?
C5 N3 C6 H6 -179.3(3) . . . . ?
O1 C1 C2 H2 -144.3(3) . . . . ?
C4 N2 C5 N3 -0.53(16) . . . . ?
O1 C1 C2 N1 -26.6(2) . . . . ?
O2 C1 C2 C3 -83.06(19) . . . . ?
C2 C3 C4 N2 55.75(18) . . . . ?
C3 C4 C6 N3 -179.92(15) . . . . ?
H1A N1 C2 H2 -78.5(3) . . . . ?
H1B N1 C2 H2 164.4(3) . . . . ?
H1C N1 C2 H2 42.3(3) . . . . ?
H3 N3 C5 N2 178.1(3) . . . . ?
H3 N3 C6 C4 -178.0(3) . . . . ?
O2 C1 C2 H2 37.6(3) . . . . ?
N1 C2 C3 H3A 64.2(3) . . . . ?
C1 C2 C3 H3B 60.0(3) . . . . ?
H2 C2 C3 H3B -60.5(4) . . . . ?
H3B C3 C4 N2 175.6(3) . . . . ?
C3 C4 C6 H6 -1.5(4) . . . . ?
N1 C2 C3 H3B -178.5(3) . . . . ?
H2 C2 C3 C4 60.0(3) . . . . ?
H3A C3 C4 N2 -66.1(3) . . . . ?
H3B C3 C4 C6 -4.1(3) . . . . ?
C1 C2 C3 H3A -57.2(3) . . . . ?
H2 C2 C3 H3A -177.7(3) . . . . ?
H3A C3 C4 C6 114.3(3) . . . . ?
N2 C4 C6 H6 178.8(3) . . . . ?

_cod_database_fobs_code 2108879
